data_2205476
loop_
_publ_author_name
'Gao, Shan'
'Huo, Li-Hua'
'Zhang, Xian-Fa'
'Ng, Seik Weng'

_publ_section_title
;(<i>N</i>-Hydroxy-<i>N</i>-phenylbenzamidato-\k^2^<i>O</i>,<i>O</i>')oxo[salicylaldehyde
 (4-nitrobenzoyl)hydrazonato-\k^3^<i>O</i>,<i>N</i>,<i>O</i>']vanadium(V)
;
_journal_issue 4
_journal_name_full 'Acta Crystallographica Section E'
_journal_page_first m738
_journal_page_last m739
_journal_paper_doi 10.1107/S1600536805008846
_journal_volume 61
_journal_year 2005
_chemical_formula_iupac '[V O (C14 H9 N3 O4) (C13 H N O3)]'
_chemical_formula_moiety 'C27 H19 N4 O7 V'
_chemical_formula_sum 'C27 H19 N4 O7 V'
_chemical_formula_weight 562.40
_chemical_name_systematic
;
 ?
;
_space_group_IT_number 2
_symmetry_cell_setting triclinic
_symmetry_space_group_name_Hall '-P 1'
_symmetry_space_group_name_H-M 'P -1'
_atom_sites_solution_hydrogens geom
_atom_sites_solution_primary direct
_atom_sites_solution_secondary difmap
_audit_creation_method SHELXL-97
_cell_angle_alpha 86.48(3)
_cell_angle_beta 86.20(3)
_cell_angle_gamma 66.81(3)
_cell_formula_units_Z 2
_cell_length_a 10.263(2)
_cell_length_b 10.737(2)
_cell_length_c 12.623(3)
_cell_measurement_reflns_used 11507
_cell_measurement_temperature 295(2)
_cell_measurement_theta_max 27.5
_cell_measurement_theta_min 3.2
_cell_volume 1274.8(5)
_computing_cell_refinement RAPID-AUTO
_computing_data_collection 'RAPID-AUTO (Rigaku Corporation, 1998)'
_computing_data_reduction 'CrystalStructure (Rigaku/MSC, 2002)'
_computing_molecular_graphics
;
ORTEPIII (Burnett & Johnson, 1996) and  ORTEP-3 for Windows (Farrugia,
1997)
;
_computing_publication_material SHELXL97
_computing_structure_refinement 'SHELXL97 (Sheldrick, 1997)'
_computing_structure_solution 'SHELXS97 (Sheldrick, 1997)'
_diffrn_ambient_temperature 296(2)
_diffrn_detector_area_resol_mean 10
_diffrn_measured_fraction_theta_full 0.989
_diffrn_measured_fraction_theta_max 0.989
_diffrn_measurement_device_type 'Rigaku R-AXIS RAPID IP diffractometer'
_diffrn_measurement_method '\w scans'
_diffrn_radiation_monochromator graphite
_diffrn_radiation_source 'fine-focus sealed tube'
_diffrn_radiation_type MoK\a
_diffrn_radiation_wavelength 0.71073
_diffrn_reflns_av_R_equivalents 0.013
_diffrn_reflns_av_sigmaI/netI 0.017
_diffrn_reflns_limit_h_max 12
_diffrn_reflns_limit_h_min -13
_diffrn_reflns_limit_k_max 13
_diffrn_reflns_limit_k_min -13
_diffrn_reflns_limit_l_max 16
_diffrn_reflns_limit_l_min -16
_diffrn_reflns_number 12599
_diffrn_reflns_theta_full 27.48
_diffrn_reflns_theta_max 27.5
_diffrn_reflns_theta_min 3.2
_diffrn_standards_decay_% 0
_diffrn_standards_interval_count 0
_diffrn_standards_interval_time 0
_diffrn_standards_number 0
_exptl_absorpt_coefficient_mu 0.444
_exptl_absorpt_correction_T_max 0.923
_exptl_absorpt_correction_T_min 0.842
_exptl_absorpt_correction_type multi-scan
_exptl_absorpt_process_details '(ABSCOR; Higashi, 1995)'
_exptl_crystal_colour red
_exptl_crystal_density_diffrn 1.465
_exptl_crystal_density_method 'not measured'
_exptl_crystal_description prism
_exptl_crystal_F_000 576
_exptl_crystal_size_max 0.38
_exptl_crystal_size_mid 0.26
_exptl_crystal_size_min 0.18
_refine_diff_density_max 0.645
_refine_diff_density_min -0.237
_refine_ls_extinction_method none
_refine_ls_goodness_of_fit_ref 1.093
_refine_ls_hydrogen_treatment constr
_refine_ls_matrix_type full
_refine_ls_number_parameters 352
_refine_ls_number_reflns 5774
_refine_ls_number_restraints 45
_refine_ls_restrained_S_all 1.098
_refine_ls_R_factor_all 0.0559
_refine_ls_R_factor_gt 0.0462
_refine_ls_shift/su_max 0.001
_refine_ls_shift/su_mean 0.000
_refine_ls_structure_factor_coef Fsqd
_refine_ls_weighting_details 'calc w=1/[\s^2^(Fo^2^)+(0.0859P)^2^+0.1841P] where P=(Fo^2^+2Fc^2^)/3'
_refine_ls_weighting_scheme calc
_refine_ls_wR_factor_gt 0.1359
_refine_ls_wR_factor_ref 0.1430
_reflns_number_gt 4630
_reflns_number_total 5776
_reflns_threshold_expression I>2\s(I)
_cod_data_source_file dn6204.cif
_cod_data_source_block I
_cod_depositor_comments
;
The following automatic conversions were performed:
'_symmetry_cell_setting' value 'Triclinic' changed to 'triclinic'
according to '/home/saulius/struct/CIF-dictionaries/cif_core.dic'
dictionary named 'cif_core.dic' version 2.4.1 from
2010-06-29.

'_exptl_absorpt_correction_type' value 'Multi-scan' changed
to 'multi-scan' according to
'/home/saulius/struct/CIF-dictionaries/cif_core.dic' dictionary named
'cif_core.dic' version 2.4.1 from 2010-06-29.

Automatic conversion script
Id: cif_fix_enum 1527 2010-12-29 10:47:43Z saulius 

The following automatic conversions were performed:

'_symmetry_cell_setting' value 'Triclinic' changed to 'triclinic'
according to /home/saulius/struct/CIF-dictionaries/cif_core.dic
dictionary named 'cif_core.dic' version 2.4.1 from
2010-06-29.

'_exptl_absorpt_correction_type' value 'Multi-scan'
changed to 'multi-scan' according to
/home/saulius/struct/CIF-dictionaries/cif_core.dic dictionary named
'cif_core.dic' version 2.4.1 from 2010-06-29.

Automatic conversion script
Id: cif_fix_values 1715 2011-07-08 13:25:40Z adriana 
;
_cod_database_code 2205476
_cod_database_fobs_code 2205476

loop_
_symmetry_equiv_pos_as_xyz
'x, y, z'
'-x, -y, -z'

loop_
_atom_site_label
_atom_site_fract_x
_atom_site_fract_y
_atom_site_fract_z
_atom_site_U_iso_or_equiv
_atom_site_adp_type
_atom_site_calc_flag
_atom_site_refinement_flags
_atom_site_occupancy
_atom_site_type_symbol
V1 0.87217(4) 0.86418(4) 0.70414(3) 0.05096(14) Uani d . 1 V
O1 0.8625(2) 1.02251(18) 0.76143(12) 0.0668(4) Uani d . 1 O
O2 0.80913(16) 0.76202(15) 0.61232(12) 0.0576(4) Uani d . 1 O
O3 0.5071(4) 0.4483(3) 0.3038(2) 0.1330(11) Uani d . 1 O
O4 0.4261(3) 0.6268(3) 0.2035(2) 0.1195(9) Uani d . 1 O
O5 0.64929(15) 0.93186(15) 0.75601(12) 0.0570(4) Uani d . 1 O
O6 0.87109(14) 0.75369(16) 0.82358(11) 0.0552(4) Uani d . 1 O
O7 1.03810(17) 0.79567(19) 0.67808(13) 0.0670(4) Uani d . 1 O
N1 0.80580(18) 0.98850(17) 0.56857(12) 0.0488(4) Uani d . 1 N
N2 0.7403(2) 0.94427(17) 0.49415(13) 0.0548(4) Uani d . 1 N
N3 0.4896(3) 0.5645(3) 0.2796(2) 0.0857(7) Uani d . 1 N
N4 0.74313(17) 0.75723(19) 0.86716(13) 0.0522(4) Uani d . 1 N
C1 0.8910(2) 1.1274(2) 0.72185(17) 0.0544(5) Uani d . 1 C
C2 0.9305(3) 1.2022(3) 0.7897(2) 0.0717(6) Uani d . 1 C
H2 0.9395 1.1770 0.8616 0.086 Uiso calc R 1 H
C3 0.9562(3) 1.3126(3) 0.7514(2) 0.0788(7) Uani d . 1 C
H3 0.9813 1.3627 0.7978 0.095 Uiso calc R 1 H
C4 0.9456(3) 1.3510(3) 0.6452(3) 0.0782(7) Uani d . 1 C
H4 0.9668 1.4242 0.6196 0.094 Uiso calc R 1 H
C5 0.9033(3) 1.2801(2) 0.5772(2) 0.0673(6) Uani d . 1 C
H5 0.8934 1.3076 0.5058 0.081 Uiso calc R 1 H
C6 0.8749(2) 1.1672(2) 0.61397(16) 0.0520(4) Uani d . 1 C
C7 0.8200(2) 1.1011(2) 0.54427(16) 0.0533(5) Uani d . 1 C
H7 0.7932 1.1416 0.4776 0.064 Uiso calc R 1 H
C8 0.7470(2) 0.8251(2) 0.52563(16) 0.0525(4) Uani d . 1 C
C9 0.6811(2) 0.7563(2) 0.46224(17) 0.0563(5) Uani d D 1 C
C10 0.6022(4) 0.8211(3) 0.3772(2) 0.0895(10) Uani d D 1 C
H10 0.5912 0.9097 0.3587 0.107 Uiso calc R 1 H
C11 0.5390(4) 0.7591(3) 0.3184(2) 0.0944(10) Uani d D 1 C
H11 0.4842 0.8055 0.2617 0.113 Uiso calc R 1 H
C12 0.5574(3) 0.6307(2) 0.3440(2) 0.0676(6) Uani d D 1 C
C13 0.6297(5) 0.5638(3) 0.4306(3) 0.1167(15) Uani d D 1 C
H13 0.6384 0.4757 0.4490 0.140 Uiso calc R 1 H
C14 0.6900(4) 0.6285(3) 0.4908(3) 0.1057(13) Uani d D 1 C
H14 0.7372 0.5846 0.5513 0.127 Uiso calc R 1 H
C15 0.6286(2) 0.8557(2) 0.82748(15) 0.0477(4) Uani d . 1 C
C16 0.4843(2) 0.86970(19) 0.86477(15) 0.0472(4) Uani d D 1 C
C17 0.3888(2) 0.8840(2) 0.78782(18) 0.0596(5) Uani d D 1 C
H17 0.4180 0.8804 0.7163 0.071 Uiso calc R 1 H
C18 0.2506(3) 0.9035(3) 0.8171(2) 0.0788(7) Uani d D 1 C
H18 0.1866 0.9122 0.7655 0.095 Uiso calc R 1 H
C19 0.2077(3) 0.9100(3) 0.9226(2) 0.0807(8) Uani d D 1 C
H19 0.1143 0.9234 0.9422 0.097 Uiso calc R 1 H
C20 0.3015(3) 0.8970(3) 0.9995(2) 0.0738(7) Uani d D 1 C
H20 0.2709 0.9033 1.0707 0.089 Uiso calc R 1 H
C21 0.4409(3) 0.8748(2) 0.97133(17) 0.0588(5) Uani d D 1 C
H21 0.5051 0.8632 1.0234 0.071 Uiso calc R 1 H
C22 0.7531(2) 0.6502(2) 0.94398(15) 0.0495(4) Uani d D 1 C
C23 0.6960(3) 0.5589(2) 0.92532(18) 0.0597(5) Uani d D 1 C
H23 0.6508 0.5652 0.8626 0.072 Uiso calc R 1 H
C24 0.7059(3) 0.4573(2) 1.0002(2) 0.0705(6) Uani d D 1 C
H24 0.6655 0.3958 0.9884 0.085 Uiso calc R 1 H
C25 0.7744(3) 0.4457(3) 1.0916(2) 0.0730(7) Uani d D 1 C
H25 0.7834 0.3751 1.1409 0.088 Uiso calc R 1 H
C26 0.8293(4) 0.5378(4) 1.1098(3) 0.1113(14) Uani d D 1 C
H26 0.8738 0.5315 1.1729 0.134 Uiso calc R 1 H
C27 0.8201(4) 0.6407(4) 1.0362(2) 0.1050(13) Uani d D 1 C
H27 0.8589 0.7030 1.0490 0.126 Uiso calc R 1 H

loop_
_atom_site_aniso_label
_atom_site_aniso_U_11
_atom_site_aniso_U_22
_atom_site_aniso_U_33
_atom_site_aniso_U_12
_atom_site_aniso_U_13
_atom_site_aniso_U_23
V1 0.0552(2) 0.0646(2) 0.0437(2) -0.03544(18) -0.01161(14) 0.01212(15)
O1 0.0979(12) 0.0824(10) 0.0431(7) -0.0607(10) -0.0041(7) 0.0030(7)
O2 0.0678(9) 0.0579(8) 0.0576(8) -0.0351(7) -0.0243(7) 0.0153(7)
O3 0.193(3) 0.122(2) 0.136(2) -0.111(2) -0.052(2) 0.0034(17)
O4 0.133(2) 0.1107(17) 0.1216(19) -0.0427(15) -0.0677(17) -0.0221(15)
O5 0.0554(8) 0.0635(8) 0.0562(8) -0.0295(7) -0.0124(6) 0.0209(7)
O6 0.0490(7) 0.0731(9) 0.0519(7) -0.0340(7) -0.0166(6) 0.0211(7)
O7 0.0573(9) 0.0940(12) 0.0600(9) -0.0412(8) -0.0113(7) 0.0097(8)
N1 0.0568(9) 0.0533(9) 0.0422(8) -0.0280(7) -0.0051(7) 0.0020(7)
N2 0.0697(11) 0.0540(9) 0.0455(8) -0.0281(8) -0.0154(7) 0.0036(7)
N3 0.0889(17) 0.0856(16) 0.0932(17) -0.0405(13) -0.0147(13) -0.0261(14)
N4 0.0502(9) 0.0673(10) 0.0484(9) -0.0339(8) -0.0140(7) 0.0182(8)
C1 0.0543(11) 0.0625(12) 0.0538(11) -0.0310(9) -0.0017(9) -0.0019(9)
C2 0.0807(17) 0.0836(16) 0.0667(14) -0.0475(14) -0.0162(12) -0.0007(12)
C3 0.0869(18) 0.0801(16) 0.0894(19) -0.0511(15) -0.0212(14) -0.0052(14)
C4 0.0868(18) 0.0670(14) 0.098(2) -0.0480(14) -0.0121(15) 0.0032(14)
C5 0.0799(16) 0.0613(13) 0.0694(14) -0.0381(12) -0.0010(12) 0.0031(11)
C6 0.0537(11) 0.0521(10) 0.0539(11) -0.0253(9) 0.0024(8) -0.0031(9)
C7 0.0649(12) 0.0545(11) 0.0434(9) -0.0277(9) 0.0002(8) 0.0026(8)
C8 0.0562(11) 0.0538(10) 0.0512(10) -0.0247(9) -0.0139(8) 0.0056(9)
C9 0.0617(12) 0.0516(10) 0.0586(12) -0.0235(9) -0.0183(9) 0.0017(9)
C10 0.136(3) 0.0575(13) 0.0845(18) -0.0415(15) -0.0614(18) 0.0142(13)
C11 0.133(3) 0.0691(15) 0.0826(19) -0.0334(16) -0.0591(19) -0.0002(14)
C12 0.0664(14) 0.0689(14) 0.0732(15) -0.0292(11) -0.0167(11) -0.0127(12)
C13 0.162(3) 0.0799(19) 0.143(3) -0.078(2) -0.084(3) 0.032(2)
C14 0.143(3) 0.0804(18) 0.123(3) -0.069(2) -0.086(2) 0.0426(18)
C15 0.0533(10) 0.0538(10) 0.0440(9) -0.0293(9) -0.0124(8) 0.0068(8)
C16 0.0526(10) 0.0444(9) 0.0498(10) -0.0247(8) -0.0066(8) 0.0026(8)
C17 0.0543(12) 0.0693(13) 0.0587(12) -0.0273(10) -0.0116(9) 0.0009(10)
C18 0.0534(13) 0.0947(19) 0.0923(19) -0.0324(13) -0.0169(12) 0.0048(15)
C19 0.0516(13) 0.0792(16) 0.106(2) -0.0233(12) 0.0089(14) 0.0034(15)
C20 0.0810(17) 0.0683(14) 0.0734(15) -0.0339(13) 0.0214(13) -0.0072(12)
C21 0.0727(14) 0.0600(12) 0.0527(11) -0.0357(11) -0.0019(10) -0.0020(9)
C22 0.0529(10) 0.0582(11) 0.0439(9) -0.0295(9) -0.0134(8) 0.0142(8)
C23 0.0777(14) 0.0511(11) 0.0570(12) -0.0304(10) -0.0204(10) 0.0030(9)
C24 0.0906(17) 0.0521(12) 0.0806(16) -0.0399(12) -0.0181(13) 0.0073(11)
C25 0.0833(16) 0.0737(15) 0.0708(15) -0.0427(13) -0.0168(12) 0.0298(12)
C26 0.155(3) 0.147(3) 0.0828(19) -0.113(3) -0.075(2) 0.068(2)
C27 0.149(3) 0.138(3) 0.0870(19) -0.118(3) -0.076(2) 0.0645(19)

loop_
_atom_type_symbol
_atom_type_description
_atom_type_scat_dispersion_real
_atom_type_scat_dispersion_imag
_atom_type_scat_source
C C 0.0033 0.0016 'International Tables Vol C Tables 4.2.6.8 and 6.1.1.4'
H H 0.0000 0.0000 'International Tables Vol C Tables 4.2.6.8 and 6.1.1.4'
N N 0.0061 0.0033 'International Tables Vol C Tables 4.2.6.8 and 6.1.1.4'
O O 0.0106 0.0060 'International Tables Vol C Tables 4.2.6.8 and 6.1.1.4'
V V 0.3005 0.5294 'International Tables Vol C Tables 4.2.6.8 and 6.1.1.4'

loop_
_geom_angle_atom_site_label_1
_geom_angle_atom_site_label_2
_geom_angle_atom_site_label_3
_geom_angle
O7 V1 O1 99.25(9)
O7 V1 O6 95.99(8)
O1 V1 O6 103.27(7)
O7 V1 O2 99.40(9)
O1 V1 O2 153.46(8)
O6 V1 O2 93.37(7)
O7 V1 N1 100.72(8)
O1 V1 N1 83.29(7)
O6 V1 N1 160.86(6)
O2 V1 N1 74.81(6)
O7 V1 O5 171.38(7)
O1 V1 O5 84.82(8)
O6 V1 O5 75.63(6)
O2 V1 O5 79.40(7)
N1 V1 O5 87.25(7)
C1 O1 V1 133.27(14)
C8 O2 V1 117.10(13)
C15 O5 V1 112.09(13)
N4 O6 V1 119.01(11)
C7 N1 N2 115.93(16)
C7 N1 V1 127.55(14)
N2 N1 V1 116.51(12)
C8 N2 N1 107.89(16)
O4 N3 O3 124.0(3)
O4 N3 C12 118.3(3)
O3 N3 C12 117.6(3)
C15 N4 O6 115.04(15)
C15 N4 C22 129.87(16)
O6 N4 C22 114.99(15)
O1 C1 C2 119.3(2)
O1 C1 C6 120.92(19)
C2 C1 C6 119.7(2)
C3 C2 C1 120.3(2)
C3 C2 H2 119.9
C1 C2 H2 119.9
C2 C3 C4 121.0(2)
C2 C3 H3 119.5
C4 C3 H3 119.5
C5 C4 C3 119.5(2)
C5 C4 H4 120.2
C3 C4 H4 120.2
C4 C5 C6 120.9(2)
C4 C5 H5 119.5
C6 C5 H5 119.5
C5 C6 C1 118.5(2)
C5 C6 C7 120.3(2)
C1 C6 C7 121.07(18)
N1 C7 C6 123.81(18)
N1 C7 H7 118.1
C6 C7 H7 118.1
N2 C8 O2 122.98(19)
N2 C8 C9 118.96(18)
O2 C8 C9 118.06(17)
C14 C9 C10 117.8(2)
C14 C9 C8 120.8(2)
C10 C9 C8 121.31(19)
C9 C10 C11 121.9(2)
C9 C10 H10 119.0
C11 C10 H10 119.0
C12 C11 C10 118.8(2)
C12 C11 H11 120.6
C10 C11 H11 120.6
C11 C12 C13 121.5(2)
C11 C12 N3 118.4(2)
C13 C12 N3 120.0(2)
C12 C13 C14 119.1(3)
C12 C13 H13 120.5
C14 C13 H13 120.5
C9 C14 C13 120.6(2)
C9 C14 H14 119.7
C13 C14 H14 119.7
O5 C15 N4 117.10(18)
O5 C15 C16 121.87(17)
N4 C15 C16 120.99(16)
C17 C16 C21 120.0(2)
C17 C16 C15 117.07(17)
C21 C16 C15 122.91(18)
C18 C17 C16 120.0(2)
C18 C17 H17 120.0
C16 C17 H17 120.0
C19 C18 C17 119.8(2)
C19 C18 H18 120.1
C17 C18 H18 120.1
C18 C19 C20 120.6(2)
C18 C19 H19 119.7
C20 C19 H19 119.7
C19 C20 C21 120.2(2)
C19 C20 H20 119.9
C21 C20 H20 119.9
C20 C21 C16 119.4(2)
C20 C21 H21 120.3
C16 C21 H21 120.3
C23 C22 C27 120.36(19)
C23 C22 N4 120.19(17)
C27 C22 N4 119.44(18)
C22 C23 C24 119.4(2)
C22 C23 H23 120.3
C24 C23 H23 120.3
C25 C24 C23 120.7(2)
C25 C24 H24 119.7
C23 C24 H24 119.7
C26 C25 C24 119.4(2)
C26 C25 H25 120.3
C24 C25 H25 120.3
C25 C26 C27 120.9(2)
C25 C26 H26 119.5
C27 C26 H26 119.5
C22 C27 C26 119.2(2)
C22 C27 H27 120.4
C26 C27 H27 120.4

loop_
_geom_bond_atom_site_label_1
_geom_bond_atom_site_label_2
_geom_bond_distance
V1 O7 1.5869(17)
V1 O1 1.8522(17)
V1 O6 1.8626(14)
V1 O2 1.9441(15)
V1 N1 2.0814(18)
V1 O5 2.1772(17)
O1 C1 1.333(3)
O2 C8 1.313(2)
O3 N3 1.211(3)
O4 N3 1.206(3)
O5 C15 1.244(2)
O6 N4 1.377(2)
N1 C7 1.290(3)
N1 N2 1.396(2)
N2 C8 1.293(3)
N3 C12 1.479(3)
N4 C15 1.336(3)
N4 C22 1.434(2)
C1 C2 1.389(3)
C1 C6 1.402(3)
C2 C3 1.367(4)
C2 H2 0.9300
C3 C4 1.377(4)
C3 H3 0.9300
C4 C5 1.376(4)
C4 H4 0.9300
C5 C6 1.401(3)
C5 H5 0.9300
C6 C7 1.432(3)
C7 H7 0.9300
C8 C9 1.476(3)
C9 C14 1.367(3)
C9 C10 1.368(3)
C10 C11 1.371(3)
C10 H10 0.9300
C11 C12 1.337(3)
C11 H11 0.9300
C12 C13 1.361(4)
C13 C14 1.382(3)
C13 H13 0.9300
C14 H14 0.9300
C15 C16 1.476(3)
C16 C17 1.384(3)
C16 C21 1.386(3)
C17 C18 1.378(3)
C17 H17 0.9300
C18 C19 1.371(4)
C18 H18 0.9300
C19 C20 1.375(4)
C19 H19 0.9300
C20 C21 1.379(3)
C20 H20 0.9300
C21 H21 0.9300
C22 C23 1.363(3)
C22 C27 1.369(3)
C23 C24 1.376(3)
C23 H23 0.9300
C24 C25 1.364(3)
C24 H24 0.9300
C25 C26 1.354(3)
C25 H25 0.9300
C26 C27 1.376(3)
C26 H26 0.9300
C27 H27 0.9300
